data_7130917
loop_
_publ_author_name
'Hsieh, Chang-Chih'
'Li, Cheng-Yao'
'Chiang, Ming-Hsi'
'Horng, Yih-Chern'

_publ_section_title
;
 Catalytic O2 Activation toward Oxidative N-S Bond Formation by a Thiolato
 Fe(III) Complex
;
_journal_name_full 'Chemical Communications'
_journal_paper_doi 10.1039/D2CC05375F
_journal_year 2022
_chemical_formula_sum 'C26 H20 N2 O2 S2'
_chemical_formula_weight 456.56
_space_group_crystal_system monoclinic
_space_group_IT_number 15
_space_group_name_Hall '-C 2yc'
_space_group_name_H-M_alt 'C 1 2/c 1'
_atom_sites_solution_hydrogens mixed
_audit_creation_method SHELXL-2018/3
_audit_update_record
;
2022-07-28 deposited with the CCDC.	2022-10-26 downloaded from the CCDC.
;
_cell_angle_alpha 90
_cell_angle_beta 110.246(5)
_cell_angle_gamma 90
_cell_formula_units_Z 4
_cell_length_a 24.2458(18)
_cell_length_b 5.0506(4)
_cell_length_c 18.4959(14)
_cell_measurement_reflns_used 1150
_cell_measurement_temperature 150(2)
_cell_measurement_theta_max 23.57
_cell_measurement_theta_min 2.41
_cell_volume 2125.0(3)
_computing_cell_refinement 'Bruker SAINT'
_computing_data_collection 'Bruker APEX2'
_computing_data_reduction 'Bruker SAINT'
_computing_molecular_graphics 'Bruker SHELXTL'
_computing_publication_material 'Bruker SHELXTL'
_computing_structure_refinement 'SHELXL-2014 (Sheldrick 2014)'
_computing_structure_solution 'SHELXS-97 (Sheldrick 2008)'
_diffrn_ambient_temperature 150(2)
_diffrn_measured_fraction_theta_full 0.999
_diffrn_measured_fraction_theta_max 0.989
_diffrn_measurement_device_type 'Bruker APEX-II CCD'
_diffrn_measurement_method \w
_diffrn_radiation_type MoK\a
_diffrn_radiation_wavelength 0.71073
_diffrn_reflns_av_R_equivalents 0.0657
_diffrn_reflns_av_unetI/netI 0.0830
_diffrn_reflns_Laue_measured_fraction_full 0.999
_diffrn_reflns_Laue_measured_fraction_max 0.989
_diffrn_reflns_limit_h_max 32
_diffrn_reflns_limit_h_min -32
_diffrn_reflns_limit_k_max 6
_diffrn_reflns_limit_k_min -6
_diffrn_reflns_limit_l_max 25
_diffrn_reflns_limit_l_min -23
_diffrn_reflns_number 10641
_diffrn_reflns_point_group_measured_fraction_full 0.999
_diffrn_reflns_point_group_measured_fraction_max 0.989
_diffrn_reflns_theta_full 25.242
_diffrn_reflns_theta_max 28.729
_diffrn_reflns_theta_min 1.790
_exptl_absorpt_coefficient_mu 0.279
_exptl_absorpt_correction_T_max 0.994
_exptl_absorpt_correction_T_min 0.934
_exptl_absorpt_correction_type multi-scan
_exptl_crystal_colour colorless
_exptl_crystal_density_diffrn 1.427
_exptl_crystal_description block
_exptl_crystal_F_000 952
_exptl_crystal_size_max 0.250
_exptl_crystal_size_mid 0.040
_exptl_crystal_size_min 0.020
_refine_diff_density_max 0.266
_refine_diff_density_min -0.357
_refine_diff_density_rms 0.071
_refine_ls_extinction_method none
_refine_ls_goodness_of_fit_ref 0.801
_refine_ls_hydrogen_treatment mixed
_refine_ls_matrix_type full
_refine_ls_number_parameters 149
_refine_ls_number_reflns 2722
_refine_ls_number_restraints 0
_refine_ls_restrained_S_all 0.801
_refine_ls_R_factor_all 0.0880
_refine_ls_R_factor_gt 0.0466
_refine_ls_shift/su_max 0.001
_refine_ls_shift/su_mean 0.000
_refine_ls_structure_factor_coef Fsqd
_refine_ls_weighting_details 'w=1/[\s^2^(Fo^2^)+(0.1000P)^2^+0.0400P] where P=(Fo^2^+2Fc^2^)/3'
_refine_ls_weighting_scheme calc
_refine_ls_wR_factor_gt 0.1162
_refine_ls_wR_factor_ref 0.1437
_reflns_Friedel_coverage 0.000
_reflns_number_gt 1717
_reflns_number_total 2722
_reflns_threshold_expression 'I > 2\s(I)'
_cod_data_source_file d2cc05375f2.cif
_cod_data_source_block compound2r
_cod_original_sg_symbol_H-M 'C 2/c'
_cod_database_code 7130917
_shelx_shelxl_version_number 2018/3
_shelx_space_group_comment
;
The symmetry employed for this shelxl refinement is uniquely defined
by the following loop, which should always be used as a source of
symmetry information in preference to the above space-group names.
They are only intended as comments.
;

loop_
_space_group_symop_operation_xyz
'x, y, z'
'-x, y, -z+1/2'
'x+1/2, y+1/2, z'
'-x+1/2, y+1/2, -z+1/2'
'-x, -y, -z'
'x, -y, z-1/2'
'-x+1/2, -y+1/2, -z'
'x+1/2, -y+1/2, z-1/2'

loop_
_atom_site_label
_atom_site_type_symbol
_atom_site_fract_x
_atom_site_fract_y
_atom_site_fract_z
_atom_site_U_iso_or_equiv
_atom_site_adp_type
_atom_site_occupancy
_atom_site_site_symmetry_order
_atom_site_calc_flag
_atom_site_refinement_flags_posn
_atom_site_refinement_flags_adp
_atom_site_refinement_flags_occupancy
_atom_site_disorder_assembly
_atom_site_disorder_group
S1 S 0.95686(2) 1.39454(11) 0.71487(3) 0.02191(19) Uani 1 1 d . . . . .
C7 C 0.84289(9) 1.1145(4) 0.61707(13) 0.0193(5) Uani 1 1 d . . . . .
C8 C 0.74991(9) 0.9547(4) 0.62777(13) 0.0198(5) Uani 1 1 d . . . . .
C1 C 0.95240(9) 1.1354(4) 0.64640(13) 0.0196(5) Uani 1 1 d . . . . .
C9 C 0.73392(10) 0.7739(4) 0.67337(13) 0.0233(5) Uani 1 1 d . . . . .
H9 H 0.759172 0.629867 0.696034 0.028 Uiso 1 1 calc R U . . .
C2 C 0.94393(10) 0.7402(5) 0.53760(14) 0.0256(5) Uani 1 1 d . . . . .
H2 H 0.941140 0.606482 0.500371 0.031 Uiso 1 1 calc R U . . .
C3 C 0.89423(10) 0.8252(4) 0.55086(13) 0.0222(5) Uani 1 1 d . . . . .
H3 H 0.857213 0.748423 0.522815 0.027 Uiso 1 1 calc R U . . .
C4 C 0.89771(9) 1.0231(4) 0.60514(13) 0.0182(5) Uani 1 1 d . . . . .
C10 C 0.68121(10) 0.8032(5) 0.68592(14) 0.0261(5) Uani 1 1 d . . . . .
H10 H 0.670303 0.678646 0.717050 0.031 Uiso 1 1 calc R U . . .
C5 C 0.99771(10) 0.8503(5) 0.57868(14) 0.0259(5) Uani 1 1 d . . . . .
H5 H 1.031993 0.791405 0.569702 0.031 Uiso 1 1 calc R U . . .
C11 C 0.64441(10) 1.0125(5) 0.65342(14) 0.0258(6) Uani 1 1 d . . . . .
H11 H 0.608578 1.034454 0.662852 0.031 Uiso 1 1 calc R U . . .
C6 C 1.00222(10) 1.0461(5) 0.63297(14) 0.0247(5) Uani 1 1 d . . . . .
H6 H 1.039566 1.119605 0.661138 0.030 Uiso 1 1 calc R U . . .
C12 C 0.66012(10) 1.1900(5) 0.60700(14) 0.0269(6) Uani 1 1 d . . . . .
H12 H 0.634627 1.333091 0.584116 0.032 Uiso 1 1 calc R U . . .
C13 C 0.71260(10) 1.1619(4) 0.59341(14) 0.0236(5) Uani 1 1 d . . . . .
H13 H 0.722848 1.283345 0.560916 0.028 Uiso 1 1 calc R U . . .
O1 O 0.83420(7) 1.3499(3) 0.62658(9) 0.0256(4) Uani 1 1 d . . . . .
N1 N 0.80467(8) 0.9183(4) 0.61730(12) 0.0229(5) Uani 1 1 d . . . . .
H1 H 0.8191(11) 0.767(5) 0.6214(13) 0.028(7) Uiso 1 1 d . . . . .

loop_
_atom_site_aniso_label
_atom_site_aniso_U_11
_atom_site_aniso_U_22
_atom_site_aniso_U_33
_atom_site_aniso_U_23
_atom_site_aniso_U_13
_atom_site_aniso_U_12
S1 0.0209(3) 0.0189(3) 0.0236(3) -0.0015(2) 0.0048(2) 0.0017(2)
C7 0.0180(11) 0.0182(11) 0.0187(12) 0.0011(9) 0.0025(9) 0.0001(9)
C8 0.0171(11) 0.0167(10) 0.0239(13) -0.0039(9) 0.0050(9) -0.0019(9)
C1 0.0217(11) 0.0188(11) 0.0180(12) 0.0034(9) 0.0064(9) 0.0018(9)
C9 0.0211(12) 0.0185(11) 0.0263(13) 0.0001(10) 0.0033(10) -0.0006(9)
C2 0.0320(14) 0.0230(12) 0.0216(13) -0.0037(10) 0.0093(10) 0.0027(10)
C3 0.0228(12) 0.0217(11) 0.0201(13) -0.0010(9) 0.0048(10) -0.0012(9)
C4 0.0180(11) 0.0165(10) 0.0187(12) 0.0053(9) 0.0046(9) 0.0013(9)
C10 0.0264(13) 0.0250(12) 0.0268(14) 0.0013(11) 0.0091(11) -0.0052(10)
C5 0.0212(12) 0.0302(13) 0.0293(14) -0.0001(11) 0.0127(10) 0.0043(10)
C11 0.0184(12) 0.0301(13) 0.0292(15) -0.0026(11) 0.0087(10) -0.0016(10)
C6 0.0204(12) 0.0267(12) 0.0278(14) 0.0000(10) 0.0092(10) -0.0010(10)
C12 0.0203(12) 0.0231(12) 0.0348(15) 0.0009(11) 0.0063(11) 0.0012(10)
C13 0.0212(12) 0.0220(12) 0.0256(13) 0.0022(10) 0.0054(10) -0.0004(9)
O1 0.0234(9) 0.0152(8) 0.0386(11) 0.0000(7) 0.0114(8) 0.0024(6)
N1 0.0172(10) 0.0148(10) 0.0360(13) 0.0016(9) 0.0084(9) 0.0035(8)

loop_
_atom_type_symbol
_atom_type_description
_atom_type_scat_dispersion_real
_atom_type_scat_dispersion_imag
_atom_type_scat_source
C C 0.0033 0.0016 'International Tables Vol C Tables 4.2.6.8 and 6.1.1.4'
H H 0.0000 0.0000 'International Tables Vol C Tables 4.2.6.8 and 6.1.1.4'
N N 0.0061 0.0033 'International Tables Vol C Tables 4.2.6.8 and 6.1.1.4'
O O 0.0106 0.0060 'International Tables Vol C Tables 4.2.6.8 and 6.1.1.4'
S S 0.1246 0.1234 'International Tables Vol C Tables 4.2.6.8 and 6.1.1.4'

loop_
_geom_angle_atom_site_label_1
_geom_angle_atom_site_label_2
_geom_angle_atom_site_label_3
_geom_angle
_geom_angle_site_symmetry_1
_geom_angle_site_symmetry_3
_geom_angle_publ_flag
C1 S1 S1 104.26(7) . 2_756 ?
O1 C7 N1 123.6(2) . . ?
O1 C7 C4 121.6(2) . . ?
N1 C7 C4 114.72(19) . . ?
C13 C8 C9 120.1(2) . . ?
C13 C8 N1 121.9(2) . . ?
C9 C8 N1 118.0(2) . . ?
C6 C1 C4 119.2(2) . . ?
C6 C1 S1 121.20(17) . . ?
C4 C1 S1 119.56(16) . . ?
C10 C9 C8 120.1(2) . . ?
C5 C2 C3 119.6(2) . . ?
C2 C3 C4 120.7(2) . . ?
C3 C4 C1 119.4(2) . . ?
C3 C4 C7 119.4(2) . . ?
C1 C4 C7 121.2(2) . . ?
C11 C10 C9 120.3(2) . . ?
C2 C5 C6 120.6(2) . . ?
C10 C11 C12 119.5(2) . . ?
C5 C6 C1 120.3(2) . . ?
C11 C12 C13 120.9(2) . . ?
C8 C13 C12 119.2(2) . . ?
C7 N1 C8 125.32(19) . . ?

loop_
_geom_bond_atom_site_label_1
_geom_bond_atom_site_label_2
_geom_bond_distance
_geom_bond_site_symmetry_2
_geom_bond_publ_flag
S1 C1 1.798(2) . ?
S1 S1 2.0455(11) 2_756 ?
C7 O1 1.231(2) . ?
C7 N1 1.358(3) . ?
C7 C4 1.494(3) . ?
C8 C13 1.385(3) . ?
C8 C9 1.386(3) . ?
C8 N1 1.418(3) . ?
C1 C6 1.390(3) . ?
C1 C4 1.401(3) . ?
C9 C10 1.384(3) . ?
C2 C5 1.379(3) . ?
C2 C3 1.379(3) . ?
C3 C4 1.399(3) . ?
C10 C11 1.380(3) . ?
C5 C6 1.386(3) . ?
C11 C12 1.383(3) . ?
C12 C13 1.387(3) . ?
